data_7130998
loop_
_publ_author_name
'\<Cern\'a, Michaela'
'Seed, John A.'
'Garrido Fernandez, Sara'
'Janicke, Michael T.'
'Scott, Brian L.'
'Whitehead, George F. S.'
'Gaunt, Andrew J.'
'Goodwin, Conrad A. P.'

_publ_section_title
;
 Isostructural \s-hydrocarbyl phospholide complexes of uranium, neptunium,
 and plutonium
;
_journal_name_full 'Chemical Communications'
_journal_paper_doi 10.1039/D2CC04803E
_journal_year 2022
_chemical_formula_moiety 'C30 H38 K P2 U, C6 H6'
_chemical_formula_sum 'C36 H44 K P2 U'
_chemical_formula_weight 815.78
_space_group_crystal_system orthorhombic
_space_group_IT_number 62
_space_group_name_Hall '-P 2ac 2n'
_space_group_name_H-M_alt 'P n m a'
_atom_sites_solution_hydrogens geom
_atom_sites_solution_primary dual
_audit_creation_date 2022-08-11
_audit_creation_method
;
Olex2 1.5
(compiled 2022.04.07 svn.rca3783a0 for OlexSys, GUI svn.r6498)
;
_audit_update_record
;
2022-08-22 deposited with the CCDC.	2022-10-28 downloaded from the CCDC.
;
_cell_angle_alpha 90
_cell_angle_beta 90
_cell_angle_gamma 90
_cell_formula_units_Z 4
_cell_length_a 23.4180(6)
_cell_length_b 15.1866(5)
_cell_length_c 9.8667(2)
_cell_measurement_reflns_used 15614
_cell_measurement_temperature 150.00(10)
_cell_measurement_theta_max 33.2050
_cell_measurement_theta_min 1.7570
_cell_volume 3508.99(16)
_computing_cell_refinement 'CrysAlisPro 1.171.42.64a (Rigaku OD, 2022)'
_computing_data_collection 'CrysAlisPro 1.171.42.64a (Rigaku OD, 2022)'
_computing_data_reduction 'CrysAlisPro 1.171.42.64a (Rigaku OD, 2022)'
_computing_molecular_graphics 'Olex2 1.5 (Dolomanov et al., 2009)'
_computing_publication_material 'Olex2 1.5 (Dolomanov et al., 2009)'
_computing_structure_refinement 'SHELXL 2018/3 (Sheldrick, 2015)'
_computing_structure_solution 'SHELXT  (Sheldrick, 2015)'
_diffrn_ambient_environment N~2~
_diffrn_ambient_temperature 150.00(10)
_diffrn_detector 'CCD plate'
_diffrn_measured_fraction_theta_full 0.999
_diffrn_measured_fraction_theta_max 0.999
_diffrn_measurement_details
;
List of Runs (angles in degrees, time in seconds):

  # Type    Start    End  Width  t~exp~   \w     \q     \k     \f   Frames
#--------------------------------------------------------------------------
  1  \w    -66.02 136.98   0.50    3.00    --  -28.53  73.75  -6.13  406
  2  \w    -66.02 136.98   0.50    3.00    --  -28.53  73.75 -62.52  406
  3  \w     86.98 136.98   0.50    3.00    --  -28.53  73.75-143.02  100
;
_diffrn_measurement_device 'abstract diffractometer'
_diffrn_measurement_device_type 'Saxi-CrysAlisPro-abstract goniometer imported SAXI images'
_diffrn_measurement_method '\w scans'
_diffrn_orient_matrix_type 'CrysAlisPro convention (1999,Acta A55,543-557)'
_diffrn_orient_matrix_UB_11 -0.0096597000
_diffrn_orient_matrix_UB_12 -0.0266521000
_diffrn_orient_matrix_UB_13 0.0543470000
_diffrn_orient_matrix_UB_21 -0.0106060000
_diffrn_orient_matrix_UB_22 -0.0313254000
_diffrn_orient_matrix_UB_23 -0.0470255000
_diffrn_orient_matrix_UB_31 0.0266642000
_diffrn_orient_matrix_UB_32 -0.0221833000
_diffrn_orient_matrix_UB_33 0.0010198000
_diffrn_radiation_monochromator graphite
_diffrn_radiation_probe x-ray
_diffrn_radiation_type 'Mo K\a'
_diffrn_radiation_wavelength 0.71073
_diffrn_reflns_av_R_equivalents 0.0522
_diffrn_reflns_av_unetI/netI 0.0261
_diffrn_reflns_Laue_measured_fraction_full 0.999
_diffrn_reflns_Laue_measured_fraction_max 0.999
_diffrn_reflns_limit_h_max 28
_diffrn_reflns_limit_h_min -28
_diffrn_reflns_limit_k_max 16
_diffrn_reflns_limit_k_min -18
_diffrn_reflns_limit_l_max 12
_diffrn_reflns_limit_l_min -11
_diffrn_reflns_number 29124
_diffrn_reflns_point_group_measured_fraction_full 0.999
_diffrn_reflns_point_group_measured_fraction_max 0.999
_diffrn_reflns_theta_full 25.242
_diffrn_reflns_theta_max 25.680
_diffrn_reflns_theta_min 2.240
_diffrn_source 'fine-focus sealed X-ray tube'
_diffrn_source_type 'Enhance (Mo) X-ray Source'
_exptl_absorpt_coefficient_mu 4.857
_exptl_absorpt_correction_T_max 0.19548
_exptl_absorpt_correction_T_min 0.15921
_exptl_absorpt_correction_type sphere
_exptl_absorpt_process_details
;
CrysAlisPro 1.171.42.64a (Rigaku Oxford Diffraction, 2022)
Spherical absorption correction
using equivalent radius and absorption coefficient.
Empirical absorption correction using spherical harmonics,
implemented in SCALE3 ABSPACK scaling algorithm.
;
_exptl_crystal_colour 'clear brown'
_exptl_crystal_colour_lustre clear
_exptl_crystal_colour_primary brown
_exptl_crystal_density_diffrn 1.544
_exptl_crystal_description block
_exptl_crystal_F_000 1604
_exptl_crystal_preparation 'By CAPG.'
_exptl_crystal_recrystallization_method 'From C6H6.'
_exptl_crystal_size_max 0.125
_exptl_crystal_size_mid 0.123
_exptl_crystal_size_min 0.122
_exptl_crystal_size_rad 0.400
_refine_diff_density_max 1.757
_refine_diff_density_min -0.819
_refine_diff_density_rms 0.091
_refine_ls_extinction_method none
_refine_ls_goodness_of_fit_ref 1.065
_refine_ls_hydrogen_treatment constr
_refine_ls_matrix_type full
_refine_ls_number_parameters 281
_refine_ls_number_reflns 3456
_refine_ls_number_restraints 409
_refine_ls_restrained_S_all 1.037
_refine_ls_R_factor_all 0.0245
_refine_ls_R_factor_gt 0.0231
_refine_ls_shift/su_max 0.003
_refine_ls_shift/su_mean 0.000
_refine_ls_structure_factor_coef Fsqd
_refine_ls_weighting_details 'w=1/[\s^2^(Fo^2^)+(0.0320P)^2^+0.7285P] where P=(Fo^2^+2Fc^2^)/3'
_refine_ls_weighting_scheme calc
_refine_ls_wR_factor_gt 0.0552
_refine_ls_wR_factor_ref 0.0561
_reflns_Friedel_coverage 0.000
_reflns_number_gt 3300
_reflns_number_total 3456
_reflns_threshold_expression 'I > 2\s(I)'
_cod_data_source_file d2cc04803e2.cif
_cod_data_source_block ms0702
_cod_original_cell_volume 3508.99(17)
_cod_database_code 7130998
_manchester_internal_validation_user GFSW
_shelx_shelxl_version_number 2018/3
_chemical_oxdiff_formula U(PC8H12)2(C7H7)2(C7H8)K
_shelx_space_group_comment
;
The symmetry employed for this shelxl refinement is uniquely defined
by the following loop, which should always be used as a source of
symmetry information in preference to the above space-group names.
They are only intended as comments.
;
_shelx_estimated_absorpt_t_max 0.589
_shelx_estimated_absorpt_t_min 0.582
_olex2_refinement_description
;
1. Fixed Uiso
 At 1.2 times of:
  All C(H) groups, All C(H,H) groups
 At 1.5 times of:
  All C(H,H,H) groups
2. Restrained distances
 C17-C18 \\sim C18-C19 \\sim C19-C20 \\sim C20-C21 \\sim C21-C22 \\sim C17-C22
\\sim C10-C11 \\sim C12-C11
 \\sim C13-C12 \\sim C14-C13 \\sim C15-C14 \\sim C10-C15
 with sigma of 0.02
 C17-C21 \\sim C18-C22 \\sim C20-C22 \\sim C19-C21 \\sim C18-C20 \\sim C17-C19
\\sim C10-C14 \\sim C15-C13
 \\sim C14-C12 \\sim C13-C11 \\sim C10-C12 \\sim C15-C11
 with sigma of 0.02
 C10-C9 \\sim C17-C16
 with sigma of 0.02
 C27-C23 \\sim C28-C24 \\sim C25-C23 \\sim C24-C26 \\sim C25-C27 \\sim C28-C26
 with sigma of 0.02
 C28-C23 \\sim C24-C23 \\sim C25-C24 \\sim C25-C26 \\sim C27-C26 \\sim C28-C27
 with sigma of 0.02
3. Uiso/Uaniso restraints and constraints
C23 \\sim C24 \\sim C25 \\sim C26 \\sim C27 \\sim C28: within 2A with sigma of
0.04 and sigma for terminal atoms of 0.08 within 2A
: within 2A with sigma of 0.04 and sigma for terminal atoms of 0.08 within 2A
C9 \\sim C10 \\sim C11 \\sim C12 \\sim C13 \\sim C14 \\sim C15 \\sim C16 \\sim
C17 \\sim C18 \\sim C19 \\sim C20 \\sim C21 \\sim C22: within 2A with sigma of
0.04 and sigma for terminal atoms of 0.08 within 2A
4. Rigid body (RIGU) restrains
 C23, C24, C25, C26, C27, C28
 with sigma for 1-2 distances of 0.004 and sigma for 1-3 distances of 0.004
 with sigma for 1-2 distances of 0.004 and sigma for 1-3 distances of 0.004
 C9, C10, C11, C12, C13, C14, C15, C16, C17, C18, C19, C20, C21, C22
 with sigma for 1-2 distances of 0.004 and sigma for 1-3 distances of 0.004
5. Others
 Fixed Sof: C9(0.5) H9A(0.5) H9B(0.5) C10(0.5) C11(0.5) H11(0.5) C12(0.5)
 H12(0.5) C13(0.5) H13(0.5) C14(0.5) H14(0.5) C15(0.5) H15(0.5) C16(0.5)
 H16A(0.5) H16B(0.5) C17(0.5) C18(0.5) H18(0.5) C19(0.5) H19(0.5) C20(0.5)
 H20(0.5) C21(0.5) H21(0.5) C22(0.5) H22(0.5) C23(0.5) H23(0.5) C24(0.5)
 H24(0.5) C25(0.5) H25(0.5) C26(0.5) H26(0.5) C27(0.5) H27(0.5) C28(0.5)
 H28(0.5)
6.a Secondary CH2 refined with riding coordinates:
 C9(H9A,H9B), C16(H16A,H16B)
6.b Aromatic/amide H refined with riding coordinates:
 C11(H11), C12(H12), C13(H13), C14(H14), C15(H15), C18(H18), C19(H19),
 C20(H20), C21(H21), C22(H22), C23(H23), C24(H24), C25(H25), C26(H26), C27(H27),
  C28(H28)
6.c Idealised Me refined as rotating group:
 C3(H3A,H3B,H3C), C4(H4A,H4B,H4C), C7(H7A,H7B,H7C), C8(H8A,H8B,H8C)
;
_olex2_date_sample_completion 2021-07-10
_olex2_date_sample_data_collection 2021-07-10
_olex2_date_sample_submission 2021-07-10
_olex2_exptl_crystal_mounting_method
'From a glass microfibre into a quartz capillary, then sealed at both ends using capillary wax. The outside was then coated with Hard As Nails(TM) clear polish to provide shatter resistance.'
_olex2_submission_special_instructions 'No special instructions were received'
_oxdiff_exptl_absorpt_empirical_details
;
Empirical correction (ABSPACK) includes:
- Absorption correction using spherical harmonics
- Frame scaling
- Detector area scaling
;
_oxdiff_exptl_absorpt_empirical_full_max 2.320
_oxdiff_exptl_absorpt_empirical_full_min 0.474

loop_
_space_group_symop_operation_xyz
'x, y, z'
'-x+1/2, -y, z+1/2'
'-x, y+1/2, -z'
'x+1/2, -y+1/2, -z+1/2'
'-x, -y, -z'
'x-1/2, y, -z-1/2'
'x, -y-1/2, z'
'-x-1/2, y-1/2, z-1/2'

loop_
_atom_site_label
_atom_site_type_symbol
_atom_site_fract_x
_atom_site_fract_y
_atom_site_fract_z
_atom_site_U_iso_or_equiv
_atom_site_adp_type
_atom_site_occupancy
_atom_site_site_symmetry_order
_atom_site_calc_flag
_atom_site_refinement_flags_posn
_atom_site_refinement_flags_adp
_atom_site_refinement_flags_occupancy
_atom_site_disorder_assembly
_atom_site_disorder_group
U1 U 0.59685(2) 0.250000 0.29880(2) 0.01963(7) Uani 1 2 d S T P A .
K1 K 0.78000(4) 0.250000 0.44353(10) 0.0312(2) Uani 1 2 d S T P A .
P1 P 0.47380(5) 0.250000 0.23128(12) 0.0297(2) Uani 1 2 d S T P A .
P2 P 0.64911(5) 0.250000 0.57481(12) 0.0384(3) Uani 1 2 d S T P A .
C1 C 0.51049(12) 0.1672(2) 0.1385(3) 0.0294(6) Uani 1 1 d . . . . .
C2 C 0.54566(12) 0.20296(19) 0.0369(3) 0.0276(6) Uani 1 1 d . . . . .
C3 C 0.50160(15) 0.0697(2) 0.1623(4) 0.0422(8) Uani 1 1 d . . . . .
H3A H 0.538395 0.039180 0.156898 0.063 Uiso 1 1 calc R U . . .
H3B H 0.475713 0.046200 0.093198 0.063 Uiso 1 1 calc R U . . .
H3C H 0.484929 0.060626 0.252371 0.063 Uiso 1 1 calc R U . . .
C4 C 0.57542(15) 0.1492(2) -0.0715(3) 0.0419(8) Uani 1 1 d . . . . .
H4A H 0.552746 0.150462 -0.154944 0.063 Uiso 1 1 calc R U . . .
H4B H 0.579468 0.088232 -0.040443 0.063 Uiso 1 1 calc R U . . .
H4C H 0.613284 0.174167 -0.089133 0.063 Uiso 1 1 calc R U . . .
C5 C 0.59604(13) 0.3329(2) 0.5597(3) 0.0340(8) Uani 1 1 d . . . . .
C6 C 0.54102(12) 0.29716(19) 0.5500(3) 0.0275(6) Uani 1 1 d . . . . .
C7 C 0.60767(19) 0.4306(3) 0.5754(5) 0.0688(14) Uani 1 1 d . . . . .
H7A H 0.648583 0.439943 0.590491 0.103 Uiso 1 1 calc R U . . .
H7B H 0.586128 0.453397 0.652985 0.103 Uiso 1 1 calc R U . . .
H7C H 0.595817 0.461507 0.492913 0.103 Uiso 1 1 calc R U . . .
C8 C 0.48724(15) 0.3532(2) 0.5562(3) 0.0466(9) Uani 1 1 d . . . . .
H8A H 0.454681 0.318974 0.522839 0.070 Uiso 1 1 calc R U . . .
H8B H 0.492243 0.405692 0.499523 0.070 Uiso 1 1 calc R U . . .
H8C H 0.480173 0.371184 0.650074 0.070 Uiso 1 1 calc R U . . .
C9 C 0.6608(5) 0.1261(10) 0.2111(18) 0.039(3) Uani 0.5 1 d D U P A -1
H9A H 0.639031 0.071543 0.229678 0.047 Uiso 0.5 1 calc R U P A -1
H9B H 0.660447 0.133162 0.111385 0.047 Uiso 0.5 1 calc R U P A -1
C10 C 0.7209(5) 0.1031(19) 0.244(2) 0.034(3) Uani 0.5 1 d D U P A -1
C11 C 0.7330(7) 0.053(2) 0.362(3) 0.041(5) Uani 0.5 1 d D U P A -1
H11 H 0.702321 0.031741 0.415514 0.049 Uiso 0.5 1 calc R U P A -1
C12 C 0.7890(7) 0.0348(18) 0.401(2) 0.039(4) Uani 0.5 1 d D U P A -1
H12 H 0.795903 -0.002962 0.475984 0.047 Uiso 0.5 1 calc R U P A -1
C13 C 0.8352(6) 0.0717(15) 0.331(2) 0.037(3) Uani 0.5 1 d D U P A -1
H13 H 0.873188 0.063609 0.361817 0.045 Uiso 0.5 1 calc R U P A -1
C14 C 0.8240(5) 0.1205(11) 0.2139(16) 0.032(3) Uani 0.5 1 d D U P A -1
H14 H 0.854778 0.144083 0.162917 0.038 Uiso 0.5 1 calc R U P A -1
C15 C 0.7679(5) 0.1349(15) 0.1713(18) 0.031(3) Uani 0.5 1 d D U P A -1
H15 H 0.761497 0.167359 0.090424 0.037 Uiso 0.5 1 calc R U P A -1
C16 C 0.6504(5) 0.3984(9) 0.2354(17) 0.031(3) Uani 0.5 1 d D U P A -1
H16A H 0.644243 0.409824 0.137688 0.037 Uiso 0.5 1 calc R U P A -1
H16B H 0.632061 0.447036 0.285987 0.037 Uiso 0.5 1 calc R U P A -1
C17 C 0.7127(5) 0.4021(16) 0.262(2) 0.028(3) Uani 0.5 1 d D U P A -1
C18 C 0.7506(6) 0.3630(17) 0.169(2) 0.039(3) Uani 0.5 1 d D U P A -1
H18 H 0.735563 0.332961 0.092807 0.046 Uiso 0.5 1 calc R U P A -1
C19 C 0.8094(6) 0.3669(13) 0.1865(17) 0.047(4) Uani 0.5 1 d D U P A -1
H19 H 0.833543 0.339383 0.121798 0.057 Uiso 0.5 1 calc R U P A -1
C20 C 0.8337(6) 0.4104(14) 0.2965(19) 0.044(4) Uani 0.5 1 d D U P A -1
H20 H 0.873965 0.412938 0.307564 0.053 Uiso 0.5 1 calc R U P A -1
C21 C 0.7971(7) 0.4504(16) 0.391(2) 0.040(4) Uani 0.5 1 d D U P A -1
H21 H 0.812583 0.478344 0.468399 0.048 Uiso 0.5 1 calc R U P A -1
C22 C 0.7380(7) 0.4497(19) 0.371(2) 0.031(4) Uani 0.5 1 d D U P A -1
H22 H 0.714249 0.481528 0.431678 0.038 Uiso 0.5 1 calc R U P A -1
C23 C 0.8022(7) 0.2801(7) 0.778(2) 0.061(4) Uani 0.5 1 d D U P A -1
H23 H 0.770689 0.298894 0.831481 0.073 Uiso 0.5 1 calc R U P A -1
C24 C 0.8381(5) 0.3417(7) 0.7187(15) 0.053(3) Uani 0.5 1 d D U P A -1
H24 H 0.830105 0.402697 0.728569 0.064 Uiso 0.5 1 calc R U P A -1
C25 C 0.8854(4) 0.3153(5) 0.6452(10) 0.046(3) Uani 0.5 1 d D U P A -1
H25 H 0.909559 0.358007 0.604576 0.055 Uiso 0.5 1 calc R U P A -1
C26 C 0.8975(4) 0.2256(4) 0.6307(12) 0.049(4) Uani 0.5 1 d D U P A -1
H26 H 0.930376 0.206895 0.582178 0.059 Uiso 0.5 1 calc R U P A -1
C27 C 0.8607(5) 0.1642(7) 0.6887(13) 0.053(3) Uani 0.5 1 d D U P A -1
H27 H 0.868745 0.103209 0.679655 0.064 Uiso 0.5 1 calc R U P A -1
C28 C 0.8126(5) 0.1904(8) 0.7591(16) 0.057(3) Uani 0.5 1 d D U P A -1
H28 H 0.786819 0.147829 0.794282 0.068 Uiso 0.5 1 calc R U P A -1

loop_
_atom_site_aniso_label
_atom_site_aniso_U_11
_atom_site_aniso_U_22
_atom_site_aniso_U_33
_atom_site_aniso_U_23
_atom_site_aniso_U_13
_atom_site_aniso_U_12
U1 0.01991(9) 0.02251(10) 0.01647(10) 0.000 0.00040(5) 0.000
K1 0.0306(5) 0.0302(5) 0.0329(5) 0.000 -0.0018(4) 0.000
P1 0.0214(5) 0.0401(7) 0.0277(5) 0.000 0.0011(4) 0.000
P2 0.0271(6) 0.0679(9) 0.0200(6) 0.000 -0.0023(5) 0.000
C1 0.0262(15) 0.0372(17) 0.0249(15) -0.0048(13) -0.0036(12) -0.0060(12)
C2 0.0255(14) 0.0373(16) 0.0199(14) -0.0052(12) -0.0054(12) 0.0000(12)
C3 0.0408(19) 0.0371(19) 0.049(2) -0.0061(16) 0.0030(17) -0.0116(14)
C4 0.0442(19) 0.055(2) 0.0265(17) -0.0132(16) -0.0020(15) 0.0027(16)
C5 0.0440(19) 0.0365(19) 0.0215(16) -0.0100(14) 0.0109(13) -0.0082(12)
C6 0.0337(16) 0.0315(15) 0.0172(14) -0.0014(12) 0.0080(12) 0.0045(12)
C7 0.096(3) 0.047(3) 0.064(3) -0.031(2) 0.044(3) -0.030(2)
C8 0.051(2) 0.056(2) 0.0331(18) -0.0025(17) 0.0119(16) 0.0219(17)
C9 0.032(5) 0.043(9) 0.042(7) -0.011(5) -0.002(4) 0.007(4)
C10 0.033(5) 0.044(7) 0.025(6) -0.012(5) -0.001(5) 0.011(5)
C11 0.030(5) 0.044(10) 0.048(9) 0.001(7) 0.003(5) 0.007(6)
C12 0.039(6) 0.023(8) 0.054(6) 0.015(5) -0.003(4) 0.003(5)
C13 0.031(5) 0.031(8) 0.049(7) 0.007(5) -0.007(4) 0.009(4)
C14 0.027(5) 0.030(6) 0.039(7) -0.001(4) 0.007(4) 0.007(4)
C15 0.031(6) 0.032(4) 0.029(4) -0.003(3) 0.006(5) 0.015(7)
C16 0.040(5) 0.020(6) 0.033(7) 0.007(4) -0.006(4) -0.010(4)
C17 0.037(5) 0.019(5) 0.027(6) 0.009(4) 0.006(4) -0.011(4)
C18 0.041(7) 0.036(5) 0.038(5) 0.005(4) 0.006(6) -0.012(7)
C19 0.046(7) 0.042(7) 0.054(8) 0.008(5) 0.010(6) -0.007(7)
C20 0.029(5) 0.036(10) 0.067(12) 0.011(7) 0.004(5) -0.009(4)
C21 0.040(6) 0.021(8) 0.059(8) 0.010(5) -0.012(5) -0.003(5)
C22 0.038(6) 0.020(7) 0.035(7) 0.001(5) -0.002(5) -0.005(5)
C23 0.070(7) 0.076(10) 0.037(6) 0.000(6) 0.017(4) -0.003(5)
C24 0.063(9) 0.053(5) 0.043(8) -0.014(5) 0.002(6) 0.000(5)
C25 0.043(6) 0.058(9) 0.038(6) 0.000(6) -0.010(4) -0.004(5)
C26 0.040(4) 0.060(11) 0.046(4) 0.003(5) -0.006(3) 0.006(4)
C27 0.058(10) 0.056(6) 0.044(9) 0.009(5) -0.003(6) 0.006(6)
C28 0.066(8) 0.072(9) 0.033(7) 0.003(7) 0.006(5) -0.009(7)

loop_
_atom_type_symbol
_atom_type_description
_atom_type_scat_dispersion_real
_atom_type_scat_dispersion_imag
_atom_type_scat_source
C C 0.0033 0.0016 'International Tables Vol C Tables 4.2.6.8 and 6.1.1.4'
H H 0.0000 0.0000 'International Tables Vol C Tables 4.2.6.8 and 6.1.1.4'
K K 0.2009 0.2494 'International Tables Vol C Tables 4.2.6.8 and 6.1.1.4'
P P 0.1023 0.0942 'International Tables Vol C Tables 4.2.6.8 and 6.1.1.4'
U U -9.6767 9.6646 'International Tables Vol C Tables 4.2.6.8 and 6.1.1.4'

loop_
_geom_angle_atom_site_label_1
_geom_angle_atom_site_label_2
_geom_angle_atom_site_label_3
_geom_angle
_geom_angle_site_symmetry_1
_geom_angle_site_symmetry_3
_geom_angle_publ_flag
P1 U1 K1 174.60(3) . . ?
P1 U1 P2 127.22(3) . . ?
P2 U1 K1 47.38(3) . . ?
C1 U1 K1 147.78(6) . . ?
C1 U1 K1 147.78(6) 7_565 . ?
C1 U1 P1 35.52(6) . . ?
C1 U1 P1 35.52(6) 7_565 . ?
C1 U1 P2 142.62(6) . . ?
C1 U1 P2 142.62(6) 7_565 . ?
C1 U1 C1 52.18(12) 7_565 . ?
C1 U1 C2 48.04(8) 7_565 . ?
C1 U1 C2 28.05(8) 7_565 7_565 ?
C1 U1 C2 48.04(8) . 7_565 ?
C1 U1 C2 28.05(8) . . ?
C1 U1 C5 107.40(9) . 7_565 ?
C1 U1 C5 133.28(8) . . ?
C1 U1 C5 107.40(9) 7_565 . ?
C1 U1 C5 133.28(8) 7_565 7_565 ?
C1 U1 C6 92.60(8) . 7_565 ?
C1 U1 C6 105.26(8) . . ?
C1 U1 C6 92.60(8) 7_565 . ?
C1 U1 C6 105.26(8) 7_565 7_565 ?
C2 U1 K1 131.70(6) . . ?
C2 U1 K1 131.70(6) 7_565 . ?
C2 U1 P1 53.43(6) 7_565 . ?
C2 U1 P1 53.43(6) . . ?
C2 U1 P2 165.91(6) . . ?
C2 U1 P2 165.91(6) 7_565 . ?
C2 U1 C2 28.15(12) 7_565 . ?
C5 U1 K1 73.89(6) . . ?
C5 U1 K1 73.89(6) 7_565 . ?
C5 U1 P1 101.30(6) . . ?
C5 U1 P1 101.29(6) 7_565 . ?
C5 U1 P2 35.26(7) . . ?
C5 U1 P2 35.26(7) 7_565 . ?
C5 U1 C2 132.91(9) 7_565 . ?
C5 U1 C2 153.45(8) . . ?
C5 U1 C2 132.91(9) . 7_565 ?
C5 U1 C2 153.45(8) 7_565 7_565 ?
C5 U1 C5 52.14(14) 7_565 . ?
C5 U1 C6 28.17(8) . . ?
C5 U1 C6 28.17(8) 7_565 7_565 ?
C5 U1 C6 48.40(8) . 7_565 ?
C5 U1 C6 48.40(8) 7_565 . ?
C6 U1 K1 99.10(6) . . ?
C6 U1 K1 99.10(6) 7_565 . ?
C6 U1 P1 75.67(6) 7_565 . ?
C6 U1 P1 75.67(6) . . ?
C6 U1 P2 53.39(6) 7_565 . ?
C6 U1 P2 53.40(6) . . ?
C6 U1 C2 120.62(9) . 7_565 ?
C6 U1 C2 129.03(9) . . ?
C6 U1 C2 129.03(9) 7_565 7_565 ?
C6 U1 C2 120.62(9) 7_565 . ?
C6 U1 C6 28.67(12) 7_565 . ?
C9 U1 K1 63.3(3) . . ?
C9 U1 P1 119.7(3) . . ?
C9 U1 P2 93.9(4) . . ?
C9 U1 C1 84.5(3) . . ?
C9 U1 C1 123.4(4) . 7_565 ?
C9 U1 C2 96.9(4) . 7_565 ?
C9 U1 C2 76.3(4) . . ?
C9 U1 C5 129.2(4) . . ?
C9 U1 C5 89.1(3) . 7_565 ?
C9 U1 C6 111.9(3) . 7_565 ?
C9 U1 C6 137.5(3) . . ?
C9 U1 C16 105.6(4) . . ?
C16 U1 K1 68.0(3) . . ?
C16 U1 P1 114.0(3) . . ?
C16 U1 P2 91.2(3) . . ?
C16 U1 C1 80.2(3) . 7_565 ?
C16 U1 C1 125.3(3) . . ?
C16 U1 C2 77.2(3) . 7_565 ?
C16 U1 C2 101.1(4) . . ?
C16 U1 C5 126.0(4) . 7_565 ?
C16 U1 C5 80.9(3) . . ?
C16 U1 C6 101.9(3) . . ?
C16 U1 C6 128.8(3) . 7_565 ?
P2 K1 U1 41.32(2) . . ?
P2 K1 C23 76.2(2) . . ?
P2 K1 C24 93.37(16) . . ?
P2 K1 C26 122.99(17) . . ?
P2 K1 C27 103.85(16) . . ?
P2 K1 C28 81.20(18) . . ?
C10 K1 U1 53.9(3) . . ?
C10 K1 P2 81.1(3) . . ?
C10 K1 C11 24.9(3) . . ?
C10 K1 C12 43.8(3) . . ?
C10 K1 C17 87.08(17) . . ?
C10 K1 C23 138.1(4) . . ?
C10 K1 C24 160.5(4) . . ?
C10 K1 C25 151.1(4) . . ?
C10 K1 C26 127.2(4) . . ?
C10 K1 C27 114.1(4) . . ?
C10 K1 C28 118.2(4) . . ?
C11 K1 U1 66.7(3) . . ?
C11 K1 P2 77.7(4) . . ?
C11 K1 C12 24.5(2) . . ?
C11 K1 C17 110.0(3) . . ?
C11 K1 C23 114.5(4) . . ?
C11 K1 C24 135.6(4) . . ?
C11 K1 C25 131.9(3) . . ?
C11 K1 C26 108.1(3) . . ?
C11 K1 C27 90.7(4) . . ?
C11 K1 C28 93.4(4) . . ?
C12 K1 U1 91.2(3) . . ?
C12 K1 P2 96.2(3) . . ?
C12 K1 C17 130.6(3) . . ?
C12 K1 C23 104.4(4) . . ?
C12 K1 C24 119.3(4) . . ?
C12 K1 C25 108.9(3) . . ?
C12 K1 C26 84.7(3) . . ?
C12 K1 C27 70.7(4) . . ?
C12 K1 C28 80.5(4) . . ?
C13 K1 U1 105.8(3) . . ?
C13 K1 P2 120.5(3) . . ?
C13 K1 C10 52.1(4) . . ?
C13 K1 C11 43.9(4) . . ?
C13 K1 C12 24.8(2) . . ?
C13 K1 C15 44.4(3) . . ?
C13 K1 C17 126.3(3) . . ?
C13 K1 C18 103.9(3) . . ?
C13 K1 C22 146.2(4) . . ?
C13 K1 C23 113.1(3) . . ?
C13 K1 C24 118.1(3) . . ?
C13 K1 C25 99.3(3) . . ?
C13 K1 C26 76.5(3) . . ?
C13 K1 C27 72.1(3) . . ?
C13 K1 C28 90.2(3) . . ?
C14 K1 U1 94.7(2) . . ?
C14 K1 P2 125.2(2) . . ?
C14 K1 C10 44.5(3) . . ?
C14 K1 C11 50.9(4) . . ?
C14 K1 C12 43.5(3) . . ?
C14 K1 C13 25.3(2) . . ?
C14 K1 C15 25.2(2) . . ?
C14 K1 C17 101.5(3) . . ?
C14 K1 C18 78.7(3) . . ?
C14 K1 C22 121.1(4) . . ?
C14 K1 C23 137.1(3) . . ?
C14 K1 C24 135.0(3) . . ?
C14 K1 C25 111.8(3) . . ?
C14 K1 C26 93.4(3) . . ?
C14 K1 C27 95.3(3) . . ?
C14 K1 C28 115.1(3) . . ?
C15 K1 U1 69.7(2) . . ?
C15 K1 P2 104.1(2) . . ?
C15 K1 C10 24.9(2) . . ?
C15 K1 C11 43.2(4) . . ?
C15 K1 C12 50.3(4) . . ?
C15 K1 C17 83.5(3) . . ?
C15 K1 C18 64.96(16) . . ?
C15 K1 C22 107.2(3) . . ?
C15 K1 C23 154.7(3) . . ?
C15 K1 C24 160.2(3) . . ?
C15 K1 C25 136.7(3) . . ?
C15 K1 C26 118.3(3) . . ?
C15 K1 C27 116.3(3) . . ?
C15 K1 C28 130.8(3) . . ?
C17 K1 U1 51.6(3) . . ?
C17 K1 P2 76.9(3) . . ?
C17 K1 C23 120.4(4) . . ?
C17 K1 C24 110.0(3) . . ?
C17 K1 C25 117.9(3) . . ?
C17 K1 C26 140.1(3) . . ?
C17 K1 C27 158.7(3) . . ?
C17 K1 C28 143.3(3) . . ?
C18 K1 U1 62.6(2) . . ?
C18 K1 P2 97.3(2) . . ?
C18 K1 C10 76.8(3) . . ?
C18 K1 C11 101.8(3) . . ?
C18 K1 C12 115.3(4) . . ?
C18 K1 C17 24.6(2) . . ?
C18 K1 C23 140.3(4) . . ?
C18 K1 C24 122.6(4) . . ?
C18 K1 C25 119.6(3) . . ?
C18 K1 C26 133.5(3) . . ?
C18 K1 C27 157.3(3) . . ?
C18 K1 C28 164.2(4) . . ?
C19 K1 U1 87.3(2) . . ?
C19 K1 P2 120.7(3) . . ?
C19 K1 C10 89.6(3) . . ?
C19 K1 C11 112.7(4) . . ?
C19 K1 C12 116.0(4) . . ?
C19 K1 C13 96.2(3) . . ?
C19 K1 C14 72.9(2) . . ?
C19 K1 C15 69.9(3) . . ?
C19 K1 C17 44.1(3) . . ?
C19 K1 C18 24.8(2) . . ?
C19 K1 C22 51.0(4) . . ?
C19 K1 C23 132.3(3) . . ?
C19 K1 C24 109.1(3) . . ?
C19 K1 C25 98.7(3) . . ?
C19 K1 C26 109.0(3) . . ?
C19 K1 C27 132.5(3) . . ?
C19 K1 C28 148.2(3) . . ?
C20 K1 U1 103.7(3) . . ?
C20 K1 P2 123.7(3) . . ?
C20 K1 C10 115.1(3) . . ?
C20 K1 C11 137.4(4) . . ?
C20 K1 C12 133.8(3) . . ?
C20 K1 C13 109.8(3) . . ?
C20 K1 C14 91.2(3) . . ?
C20 K1 C15 94.1(3) . . ?
C20 K1 C17 52.7(4) . . ?
C20 K1 C18 44.6(3) . . ?
C20 K1 C19 25.6(2) . . ?
C20 K1 C21 26.1(3) . . ?
C20 K1 C22 44.8(4) . . ?
C20 K1 C23 106.8(3) . . ?
C20 K1 C24 83.5(3) . . ?
C20 K1 C25 75.2(3) . . ?
C20 K1 C26 90.7(3) . . ?
C20 K1 C27 114.6(3) . . ?
C20 K1 C28 123.9(3) . . ?
C21 K1 U1 93.9(3) . . ?
C21 K1 P2 100.6(3) . . ?
C21 K1 C10 128.2(3) . . ?
C21 K1 C11 153.0(3) . . ?
C21 K1 C12 159.7(2) . . ?
C21 K1 C13 135.8(3) . . ?
C21 K1 C14 116.4(3) . . ?
C21 K1 C15 113.7(4) . . ?
C21 K1 C17 44.8(3) . . ?
C21 K1 C18 51.4(4) . . ?
C21 K1 C19 44.8(3) . . ?
C21 K1 C22 25.1(2) . . ?
C21 K1 C23 90.7(4) . . ?
C21 K1 C24 71.1(4) . . ?
C21 K1 C25 73.4(3) . . ?
C21 K1 C26 95.5(3) . . ?
C21 K1 C27 115.5(4) . . ?
C21 K1 C28 113.1(4) . . ?
C22 K1 U1 69.2(3) . . ?
C22 K1 P2 78.9(3) . . ?
C22 K1 C10 111.9(3) . . ?
C22 K1 C11 133.63(18) . . ?
C22 K1 C12 155.5(3) . . ?
C22 K1 C17 25.0(2) . . ?
C22 K1 C18 43.1(3) . . ?
C22 K1 C23 97.7(4) . . ?
C22 K1 C24 85.0(4) . . ?
C22 K1 C25 94.4(3) . . ?
C22 K1 C26 118.2(3) . . ?
C22 K1 C27 133.8(4) . . ?
C22 K1 C28 121.7(4) . . ?
C23 K1 U1 117.1(2) . . ?
C24 K1 U1 130.02(17) . . ?
C24 K1 C23 23.9(2) . . ?
C25 K1 U1 153.40(14) . . ?
C25 K1 P2 116.82(16) . . ?
C25 K1 C23 42.2(2) . . ?
C25 K1 C24 23.96(18) . . ?
C25 K1 C26 24.25(18) . . ?
C25 K1 C27 42.4(2) . . ?
C25 K1 C28 49.5(3) . . ?
C26 K1 U1 163.32(15) . . ?
C26 K1 C23 49.1(3) . . ?
C26 K1 C24 42.3(2) . . ?
C27 K1 U1 140.06(16) . . ?
C27 K1 C23 41.9(2) . . ?
C27 K1 C24 48.9(2) . . ?
C27 K1 C26 24.12(18) . . ?
C28 K1 U1 120.83(19) . . ?
C28 K1 C23 24.03(18) . . ?
C28 K1 C24 42.3(2) . . ?
C28 K1 C26 42.5(2) . . ?
C28 K1 C27 23.93(19) . . ?
C1 P1 U1 69.20(9) . . ?
C1 P1 U1 69.20(9) 7_565 . ?
C1 P1 C1 90.1(2) . 7_565 ?
U1 P2 K1 91.29(3) . . ?
C5 P2 U1 68.70(11) . . ?
C5 P2 U1 68.70(11) 7_565 . ?
C5 P2 K1 127.74(11) . . ?
C5 P2 K1 127.74(11) 7_565 . ?
C5 P2 C5 90.4(2) . 7_565 ?
P1 C1 U1 75.28(10) . . ?
C2 C1 U1 79.08(16) . . ?
C2 C1 P1 112.2(2) . . ?
C2 C1 C3 124.7(3) . . ?
C3 C1 U1 116.2(2) . . ?
C3 C1 P1 123.1(2) . . ?
C1 C2 U1 72.86(16) . . ?
C1 C2 C2 112.70(18) . 7_565 ?
C1 C2 C4 124.4(3) . . ?
C2 C2 U1 75.92(6) 7_565 . ?
C2 C2 C4 122.61(18) 7_565 . ?
C4 C2 U1 124.35(19) . . ?
C1 C3 H3A 109.5 . . ?
C1 C3 H3B 109.5 . . ?
C1 C3 H3C 109.5 . . ?
H3A C3 H3B 109.5 . . ?
H3A C3 H3C 109.5 . . ?
H3B C3 H3C 109.5 . . ?
C2 C4 H4A 109.5 . . ?
C2 C4 H4B 109.5 . . ?
C2 C4 H4C 109.5 . . ?
H4A C4 H4B 109.5 . . ?
H4A C4 H4C 109.5 . . ?
H4B C4 H4C 109.5 . . ?
P2 C5 U1 76.05(11) . . ?
C6 C5 U1 76.94(17) . . ?
C6 C5 P2 112.0(2) . . ?
C6 C5 C7 123.5(3) . . ?
C7 C5 U1 121.4(2) . . ?
C7 C5 P2 124.0(3) . . ?
C5 C6 U1 74.88(17) . . ?
C5 C6 C6 112.81(19) . 7_565 ?
C5 C6 C8 122.8(3) . . ?
C6 C6 U1 75.66(6) 7_565 . ?
C6 C6 C8 124.05(19) 7_565 . ?
C8 C6 U1 123.2(2) . . ?
C5 C7 H7A 109.5 . . ?
C5 C7 H7B 109.5 . . ?
C5 C7 H7C 109.5 . . ?
H7A C7 H7B 109.5 . . ?
H7A C7 H7C 109.5 . . ?
H7B C7 H7C 109.5 . . ?
C6 C8 H8A 109.5 . . ?
C6 C8 H8B 109.5 . . ?
C6 C8 H8C 109.5 . . ?
H8A C8 H8B 109.5 . . ?
H8A C8 H8C 109.5 . . ?
H8B C8 H8C 109.5 . . ?
U1 C9 H9A 104.5 . . ?
U1 C9 H9B 104.5 . . ?
H9A C9 H9B 105.7 . . ?
C10 C9 U1 130.9(16) . . ?
C10 C9 H9A 104.5 . . ?
C10 C9 H9B 104.5 . . ?
C9 C10 K1 111.7(17) . . ?
C11 C10 K1 77.6(18) . . ?
C11 C10 C9 119.7(12) . . ?
C15 C10 K1 74.9(13) . . ?
C15 C10 C9 123.5(12) . . ?
C15 C10 C11 116.5(7) . . ?
K1 C11 H11 115.4 . . ?
C10 C11 K1 77.4(18) . . ?
C10 C11 H11 119.2 . . ?
C12 C11 K1 78.4(18) . . ?
C12 C11 C10 121.5(8) . . ?
C12 C11 H11 119.2 . . ?
K1 C12 H12 120.7 . . ?
C11 C12 K1 77.1(18) . . ?
C11 C12 H12 119.7 . . ?
C11 C12 C13 120.5(8) . . ?
C13 C12 K1 73.6(13) . . ?
C13 C12 H12 119.7 . . ?
K1 C13 H13 112.0 . . ?
C12 C13 K1 81.6(13) . . ?
C12 C13 H13 120.8 . . ?
C14 C13 K1 76.2(11) . . ?
C14 C13 C12 118.5(8) . . ?
C14 C13 H13 120.8 . . ?
K1 C14 H14 113.0 . . ?
C13 C14 K1 78.5(11) . . ?
C13 C14 H14 119.7 . . ?
C13 C14 C15 120.6(7) . . ?
C15 C14 K1 79.2(10) . . ?
C15 C14 H14 119.7 . . ?
K1 C15 H15 115.7 . . ?
C10 C15 K1 80.2(14) . . ?
C10 C15 H15 118.9 . . ?
C14 C15 K1 75.6(9) . . ?
C14 C15 C10 122.1(7) . . ?
C14 C15 H15 118.9 . . ?
U1 C16 H16A 108.0 . . ?
U1 C16 H16B 108.0 . . ?
H16A C16 H16B 107.3 . . ?
C17 C16 U1 117.1(13) . . ?
C17 C16 H16A 108.0 . . ?
C17 C16 H16B 108.0 . . ?
C16 C17 K1 122.4(15) . . ?
C18 C17 K1 75.9(13) . . ?
C18 C17 C16 119.3(11) . . ?
C18 C17 C22 116.3(7) . . ?
C22 C17 K1 75.4(15) . . ?
C22 C17 C16 124.2(11) . . ?
K1 C18 H18 118.9 . . ?
C17 C18 K1 79.5(14) . . ?
C17 C18 H18 119.0 . . ?
C19 C18 K1 73.4(11) . . ?
C19 C18 C17 121.9(8) . . ?
C19 C18 H18 119.0 . . ?
K1 C19 H19 114.8 . . ?
C18 C19 K1 81.8(12) . . ?
C18 C19 H19 119.3 . . ?
C18 C19 C20 121.4(8) . . ?
C20 C19 K1 74.4(11) . . ?
C20 C19 H19 119.3 . . ?
K1 C20 H20 112.3 . . ?
C19 C20 K1 80.0(11) . . ?
C19 C20 H20 120.9 . . ?
C19 C20 C21 118.1(8) . . ?
C21 C20 K1 77.5(12) . . ?
C21 C20 H20 120.9 . . ?
K1 C21 H21 110.5 . . ?
C20 C21 K1 76.5(12) . . ?
C20 C21 H21 119.6 . . ?
C22 C21 K1 83.6(16) . . ?
C22 C21 C20 120.8(8) . . ?
C22 C21 H21 119.6 . . ?
K1 C22 H22 120.7 . . ?
C17 C22 K1 79.6(15) . . ?
C17 C22 H22 119.3 . . ?
C21 C22 K1 71.3(15) . . ?
C21 C22 C17 121.3(8) . . ?
C21 C22 H22 119.3 . . ?
K1 C23 H23 117.6 . . ?
C24 C23 K1 76.8(10) . . ?
C24 C23 H23 120.2 . . ?
C24 C23 C28 119.7(9) . . ?
C28 C23 K1 76.3(15) . . ?
C28 C23 H23 120.2 . . ?
K1 C24 H24 114.2 . . ?
C23 C24 K1 79.4(10) . . ?
C23 C24 H24 119.6 . . ?
C25 C24 K1 77.2(8) . . ?
C25 C24 C23 120.7(8) . . ?
C25 C24 H24 119.6 . . ?
K1 C25 H25 113.2 . . ?
C24 C25 K1 78.8(8) . . ?
C24 C25 H25 120.0 . . ?
C24 C25 C26 119.9(8) . . ?
C26 C25 K1 78.4(8) . . ?
C26 C25 H25 120.0 . . ?
K1 C26 H26 115.0 . . ?
C25 C26 K1 77.3(8) . . ?
C25 C26 H26 120.5 . . ?
C27 C26 K1 77.9(7) . . ?
C27 C26 C25 118.9(8) . . ?
C27 C26 H26 120.5 . . ?
K1 C27 H27 115.2 . . ?
C26 C27 K1 78.0(7) . . ?
C26 C27 H27 119.4 . . ?
C28 C27 K1 77.9(9) . . ?
C28 C27 C26 121.2(7) . . ?
C28 C27 H27 119.4 . . ?
K1 C28 H28 112.4 . . ?
C23 C28 K1 79.7(15) . . ?
C23 C28 H28 120.3 . . ?
C27 C28 K1 78.2(8) . . ?
C27 C28 C23 119.4(9) . . ?
C27 C28 H28 120.3 . . ?

loop_
_geom_bond_atom_site_label_1
_geom_bond_atom_site_label_2
_geom_bond_distance
_geom_bond_site_symmetry_2
_geom_bond_publ_flag
U1 K1 4.5205(9) . ?
U1 P1 2.9576(11) . ?
U1 P2 2.9857(11) . ?
U1 C1 2.859(3) . ?
U1 C1 2.859(3) 7_565 ?
U1 C2 2.937(3) 7_565 ?
U1 C2 2.937(3) . ?
U1 C5 2.866(3) . ?
U1 C5 2.866(3) 7_565 ?
U1 C6 2.892(3) 7_565 ?
U1 C6 2.892(3) . ?
U1 C9 2.556(17) . ?
U1 C16 2.654(16) . ?
K1 P2 3.3275(15) . ?
K1 C10 3.28(3) . ?
K1 C11 3.29(4) . ?
K1 C12 3.30(3) . ?
K1 C13 3.20(3) . ?
K1 C14 3.172(18) . ?
K1 C15 3.22(2) . ?
K1 C17 3.32(3) . ?
K1 C18 3.28(3) . ?
K1 C19 3.17(2) . ?
K1 C20 3.10(2) . ?
K1 C21 3.11(3) . ?
K1 C22 3.27(3) . ?
K1 C23 3.37(2) . ?
K1 C24 3.341(15) . ?
K1 C25 3.321(10) . ?
K1 C26 3.335(12) . ?
K1 C27 3.334(14) . ?
K1 C28 3.331(17) . ?
P1 C1 1.777(3) 7_565 ?
P1 C1 1.777(3) . ?
P2 C5 1.776(3) . ?
P2 C5 1.776(3) 7_565 ?
C1 C2 1.407(4) . ?
C1 C3 1.514(4) . ?
C2 C2 1.429(6) 7_565 ?
C2 C4 1.515(4) . ?
C3 H3A 0.9800 . ?
C3 H3B 0.9800 . ?
C3 H3C 0.9800 . ?
C4 H4A 0.9800 . ?
C4 H4B 0.9800 . ?
C4 H4C 0.9800 . ?
C5 C6 1.402(4) . ?
C5 C7 1.515(5) . ?
C6 C6 1.432(6) 7_565 ?
C6 C8 1.521(4) . ?
C7 H7A 0.9800 . ?
C7 H7B 0.9800 . ?
C7 H7C 0.9800 . ?
C8 H8A 0.9800 . ?
C8 H8B 0.9800 . ?
C8 H8C 0.9800 . ?
C9 H9A 0.9900 . ?
C9 H9B 0.9900 . ?
C9 C10 1.484(11) . ?
C10 C11 1.418(10) . ?
C10 C15 1.401(10) . ?
C11 H11 0.9500 . ?
C11 C12 1.395(10) . ?
C12 H12 0.9500 . ?
C12 C13 1.401(9) . ?
C13 H13 0.9500 . ?
C13 C14 1.395(9) . ?
C14 H14 0.9500 . ?
C14 C15 1.395(9) . ?
C15 H15 0.9500 . ?
C16 H16A 0.9900 . ?
C16 H16B 0.9900 . ?
C16 C17 1.483(11) . ?
C17 C18 1.406(10) . ?
C17 C22 1.425(10) . ?
C18 H18 0.9500 . ?
C18 C19 1.388(10) . ?
C19 H19 0.9500 . ?
C19 C20 1.392(10) . ?
C20 H20 0.9500 . ?
C20 C21 1.402(10) . ?
C21 H21 0.9500 . ?
C21 C22 1.395(10) . ?
C22 H22 0.9500 . ?
C23 H23 0.9500 . ?
C23 C24 1.388(10) . ?
C23 C28 1.396(10) . ?
C24 H24 0.9500 . ?
C24 C25 1.383(10) . ?
C25 H25 0.9500 . ?
C25 C26 1.398(10) . ?
C26 H26 0.9500 . ?
C26 C27 1.394(10) . ?
C27 H27 0.9500 . ?
C27 C28 1.382(10) . ?
C28 H28 0.9500 . ?

loop_
_geom_torsion_atom_site_label_1
_geom_torsion_atom_site_label_2
_geom_torsion_atom_site_label_3
_geom_torsion_atom_site_label_4
_geom_torsion
_geom_torsion_site_symmetry_1
_geom_torsion_site_symmetry_2
_geom_torsion_site_symmetry_3
_geom_torsion_site_symmetry_4
_geom_torsion_publ_flag
U1 P1 C1 C2 -71.43(19) . . . . ?
U1 P1 C1 C3 111.9(3) . . . . ?
U1 P2 C5 C6 69.4(2) . . . . ?
U1 P2 C5 C7 -118.6(3) . . . . ?
U1 C1 C2 C2 -66.12(8) . . . 7_565 ?
U1 C1 C2 C4 120.3(3) . . . . ?
U1 C5 C6 C6 66.93(9) . . . 7_565 ?
U1 C5 C6 C8 -120.0(3) . . . . ?
U1 C9 C10 K1 -5.8(15) . . . . ?
U1 C9 C10 C11 82(3) . . . . ?
U1 C9 C10 C15 -92(3) . . . . ?
U1 C16 C17 K1 -11.2(14) . . . . ?
U1 C16 C17 C18 80(2) . . . . ?
U1 C16 C17 C22 -105(3) . . . . ?
K1 P2 C5 U1 74.26(11) . . . . ?
K1 P2 C5 C6 143.70(18) . . . . ?
K1 P2 C5 C7 -44.4(4) . . . . ?
K1 C10 C11 C12 -68(3) . . . . ?
K1 C10 C15 C14 66.0(18) . . . . ?
K1 C11 C12 C13 -62(2) . . . . ?
K1 C12 C13 C14 -69.3(18) . . . . ?
K1 C13 C14 C15 -70.0(16) . . . . ?
K1 C14 C15 C10 -68(2) . . . . ?
K1 C17 C18 C19 -63(2) . . . . ?
K1 C17 C22 C21 60(3) . . . . ?
K1 C18 C19 C20 -66.1(17) . . . . ?
K1 C19 C20 C21 -69.9(18) . . . . ?
K1 C20 C21 C22 -74(2) . . . . ?
K1 C21 C22 C17 -65(3) . . . . ?
K1 C23 C24 C25 -68.1(14) . . . . ?
K1 C23 C28 C27 70.0(18) . . . . ?
K1 C24 C25 C26 -69.5(12) . . . . ?
K1 C25 C26 C27 -68.3(12) . . . . ?
K1 C26 C27 C28 -67.7(13) . . . . ?
K1 C27 C28 C23 -71(2) . . . . ?
P1 C1 C2 U1 69.02(15) . . . . ?
P1 C1 C2 C2 2.9(2) . . . 7_565 ?
P1 C1 C2 C4 -170.7(2) . . . . ?
P2 C5 C6 U1 -68.87(17) . . . . ?
P2 C5 C6 C6 -1.9(2) . . . 7_565 ?
P2 C5 C6 C8 171.1(2) . . . . ?
C1 P1 C1 U1 67.64(12) 7_565 . . . ?
C1 P1 C1 C2 -3.8(3) 7_565 . . . ?
C1 P1 C1 C3 179.6(2) 7_565 . . . ?
C3 C1 C2 U1 -114.4(3) . . . . ?
C3 C1 C2 C2 179.5(2) . . . 7_565 ?
C3 C1 C2 C4 5.9(5) . . . . ?
C5 P2 C5 U1 -66.90(13) 7_565 . . . ?
C5 P2 C5 C6 2.5(3) 7_565 . . . ?
C5 P2 C5 C7 174.5(2) 7_565 . . . ?
C7 C5 C6 U1 119.2(3) . . . . ?
C7 C5 C6 C6 -173.9(3) . . . 7_565 ?
C7 C5 C6 C8 -0.8(5) . . . . ?
C9 C10 C11 K1 -108(3) . . . . ?
C9 C10 C11 C12 -176(3) . . . . ?
C9 C10 C15 K1 106(3) . . . . ?
C9 C10 C15 C14 172(2) . . . . ?
C10 C11 C12 K1 67(3) . . . . ?
C10 C11 C12 C13 5(5) . . . . ?
C11 C10 C15 K1 -68(3) . . . . ?
C11 C10 C15 C14 -2(4) . . . . ?
C11 C12 C13 K1 64(3) . . . . ?
C11 C12 C13 C14 -6(4) . . . . ?
C12 C13 C14 K1 72(2) . . . . ?
C12 C13 C14 C15 2(3) . . . . ?
C13 C14 C15 K1 69.6(17) . . . . ?
C13 C14 C15 C10 1(3) . . . . ?
C15 C10 C11 K1 66(2) . . . . ?
C15 C10 C11 C12 -2(5) . . . . ?
C16 C17 C18 K1 -120(2) . . . . ?
C16 C17 C18 C19 178(2) . . . . ?
C16 C17 C22 K1 119(2) . . . . ?
C16 C17 C22 C21 180(3) . . . . ?
C17 C18 C19 K1 66(2) . . . . ?
C17 C18 C19 C20 0(3) . . . . ?
C18 C17 C22 K1 -66(2) . . . . ?
C18 C17 C22 C21 -5(4) . . . . ?
C18 C19 C20 K1 69.9(18) . . . . ?
C18 C19 C20 C21 0(3) . . . . ?
C19 C20 C21 K1 71.3(17) . . . . ?
C19 C20 C21 C22 -3(3) . . . . ?
C20 C21 C22 K1 70(2) . . . . ?
C20 C21 C22 C17 5(4) . . . . ?
C22 C17 C18 K1 66(2) . . . . ?
C22 C17 C18 C19 3(4) . . . . ?
C23 C24 C25 K1 69.2(16) . . . . ?
C23 C24 C25 C26 0(2) . . . . ?
C24 C23 C28 K1 -66(2) . . . . ?
C24 C23 C28 C27 4(4) . . . . ?
C24 C25 C26 K1 69.7(13) . . . . ?
C24 C25 C26 C27 1(2) . . . . ?
C25 C26 C27 K1 68.0(12) . . . . ?
C25 C26 C27 C28 0(2) . . . . ?
C26 C27 C28 K1 67.7(13) . . . . ?
C26 C27 C28 C23 -3(3) . . . . ?
C28 C23 C24 K1 66(2) . . . . ?
C28 C23 C24 C25 -3(3) . . . . ?
